data_7150650
loop_
_publ_author_name
'Bruder, Marjorie'
'Smith, Stephen J.'
'Blake, Alexander J.'
'Moody, Christopher J.'

_publ_section_title
;
 Synthesis of (+-)-likonide B (smenochromene D) using a regioselective
 Claisen rearrangement, separation of the enantiomers and
 stereochemical assignment
;
_journal_issue 10
_journal_name_full 'Organic &amp; Biomolecular Chemistry'
_journal_page_first 2127
_journal_page_last 2134
_journal_paper_doi 10.1039/b901358j
_journal_volume 7
_journal_year 2009
_chemical_formula_moiety 'C22 H28 O3'
_chemical_formula_sum 'C22 H28 O3'
_chemical_formula_weight 340.44
_chemical_name_systematic
;
?
;
_space_group_IT_number 14
_symmetry_cell_setting monoclinic
_symmetry_space_group_name_Hall '-P 2ybc'
_symmetry_space_group_name_H-M 'P 1 21/c 1'
_atom_sites_solution_hydrogens 'sp2-bound methyl H atoms from delta-F; others placed geometrically'
_atom_sites_solution_primary direct
_atom_sites_solution_secondary difmap
_audit_creation_method 'enCIFer editing of SHELXL97 CIF output'
_cell_angle_alpha 90.00
_cell_angle_beta 103.091(2)
_cell_angle_gamma 90.00
_cell_formula_units_Z 4
_cell_length_a 12.3277(8)
_cell_length_b 9.6466(7)
_cell_length_c 15.9180(11)
_cell_measurement_reflns_used 5150
_cell_measurement_temperature 150(2)
_cell_measurement_theta_max 27.4
_cell_measurement_theta_min 2.5
_cell_volume 1843.8(2)
_computing_cell_refinement 'Bruker SAINT version 6.36A (Bruker, 2000)'
_computing_data_collection 'Bruker SMART version 5.625 (Bruker, 2001)'
_computing_data_reduction 'Bruker SAINT; Bruker SHELXTL (Bruker, 2001)'
_computing_publication_material 'enCIFer (Allen et al., 2004); PLATON (Spek, 2003)'
_computing_structure_refinement 'SHELXL97 (Sheldrick, 1997)'
_computing_structure_solution 'SHELXS97 (Sheldrick, 1990)'
_diffrn_ambient_temperature 150(2)
_diffrn_measured_fraction_theta_full 0.995
_diffrn_measured_fraction_theta_max 0.995
_diffrn_measurement_device_type 'Bruker SMART APEX CCD area detector'
_diffrn_measurement_method omega
_diffrn_radiation_monochromator graphite
_diffrn_radiation_source 'sealed tube'
_diffrn_radiation_type MoK\a
_diffrn_radiation_wavelength 0.71073
_diffrn_reflns_av_R_equivalents 0.069
_diffrn_reflns_av_sigmaI/netI 0.040
_diffrn_reflns_limit_h_max 16
_diffrn_reflns_limit_h_min -16
_diffrn_reflns_limit_k_max 12
_diffrn_reflns_limit_k_min -12
_diffrn_reflns_limit_l_max 20
_diffrn_reflns_limit_l_min -20
_diffrn_reflns_number 16435
_diffrn_reflns_theta_full 27.50
_diffrn_reflns_theta_max 27.50
_diffrn_reflns_theta_min 2.49
_diffrn_standards_decay_% 0
_diffrn_standards_number 0
_exptl_absorpt_coefficient_mu 0.080
_exptl_absorpt_correction_type none
_exptl_crystal_colour colourless
_exptl_crystal_density_diffrn 1.226
_exptl_crystal_density_method 'not measured'
_exptl_crystal_description block
_exptl_crystal_F_000 736
_exptl_crystal_size_max 0.79
_exptl_crystal_size_mid 0.76
_exptl_crystal_size_min 0.50
_refine_diff_density_max 0.33
_refine_diff_density_min -0.21
_refine_diff_density_rms 0.05
_refine_ls_extinction_method none
_refine_ls_goodness_of_fit_ref 1.06
_refine_ls_hydrogen_treatment 'rigid rotor; riding model'
_refine_ls_matrix_type full
_refine_ls_number_parameters 228
_refine_ls_number_reflns 4213
_refine_ls_number_restraints 0
_refine_ls_restrained_S_all 1.06
_refine_ls_R_factor_all 0.0481
_refine_ls_R_factor_gt 0.0436
_refine_ls_shift/su_max 0.001
_refine_ls_shift/su_mean 0.000
_refine_ls_structure_factor_coef Fsqd
_refine_ls_weighting_details 'calc w=1/[\s^2^(Fo^2^)+(0.069P)^2^+0.329P] where P=(Fo^2^+2Fc^2^)/3'
_refine_ls_weighting_scheme calc
_refine_ls_wR_factor_gt 0.120
_refine_ls_wR_factor_ref 0.124
_reflns_number_gt 3689
_reflns_number_total 4213
_reflns_threshold_expression I>2\s(I)
_cod_data_source_file b901358j.txt
_cod_data_source_block bzfude
_cod_original_cell_volume 1843.8(4)
_cod_original_sg_symbol_H-M 'P 21/c'
_cod_database_code 7150650

loop_
_symmetry_equiv_pos_as_xyz
'x, y, z'
'-x, y+1/2, -z+1/2'
'-x, -y, -z'
'x, -y-1/2, z-1/2'

loop_
_atom_site_label
_atom_site_type_symbol
_atom_site_fract_x
_atom_site_fract_y
_atom_site_fract_z
_atom_site_U_iso_or_equiv
_atom_site_adp_type
_atom_site_occupancy
_atom_site_symmetry_multiplicity
_atom_site_calc_flag
_atom_site_refinement_flags
_atom_site_disorder_assembly
_atom_site_disorder_group
C1 C 0.88460(9) 1.04112(12) 0.20663(7) 0.0243(2) Uani 1 1 d . . .
H1 H 0.9636 1.0373 0.2182 0.029 Uiso 1 1 calc R . .
C2 C 0.83318(9) 1.16254(12) 0.20375(7) 0.0255(2) Uani 1 1 d . . .
H2 H 0.8766 1.2448 0.2121 0.031 Uiso 1 1 calc R . .
C3 C 0.70805(9) 1.17425(11) 0.18766(7) 0.0231(2) Uani 1 1 d . . .
O3 O 0.65774(6) 1.04413(8) 0.20667(5) 0.02423(19) Uani 1 1 d . . .
C4 C 0.65506(10) 1.21866(11) 0.09442(7) 0.0255(2) Uani 1 1 d . . .
H4A H 0.5796 1.2548 0.0933 0.031 Uiso 1 1 calc R . .
H4B H 0.6993 1.2966 0.0794 0.031 Uiso 1 1 calc R . .
C5 C 0.64448(9) 1.10870(12) 0.02343(7) 0.0257(2) Uani 1 1 d . . .
H5A H 0.6141 1.0234 0.0439 0.031 Uiso 1 1 calc R . .
H5B H 0.5888 1.1419 -0.0275 0.031 Uiso 1 1 calc R . .
C6 C 0.74878(9) 1.06974(12) -0.00596(7) 0.0249(2) Uani 1 1 d . . .
H6 H 0.8158 1.1172 0.0192 0.030 Uiso 1 1 calc R . .
C7 C 0.75247(9) 0.97298(12) -0.06485(7) 0.0259(2) Uani 1 1 d . . .
C8 C 0.85637(10) 0.94483(12) -0.09745(7) 0.0275(3) Uani 1 1 d . . .
H8A H 0.9198 0.9922 -0.0588 0.033 Uiso 1 1 calc R . .
H8B H 0.8468 0.9869 -0.1554 0.033 Uiso 1 1 calc R . .
C9 C 0.88673(10) 0.79136(13) -0.10360(7) 0.0277(3) Uani 1 1 d . . .
H9A H 0.8229 0.7431 -0.1411 0.033 Uiso 1 1 calc R . .
H9B H 0.9505 0.7848 -0.1317 0.033 Uiso 1 1 calc R . .
C10 C 0.91661(9) 0.71746(12) -0.01831(7) 0.0246(2) Uani 1 1 d . . .
H10 H 0.9721 0.7604 0.0251 0.030 Uiso 1 1 calc R . .
C11 C 0.87497(9) 0.59941(12) 0.00386(7) 0.0251(2) Uani 1 1 d . . .
C12 C 0.91975(9) 0.53897(12) 0.09188(7) 0.0259(2) Uani 1 1 d . . .
H12A H 0.9439 0.4424 0.0857 0.031 Uiso 1 1 calc R . .
H12B H 0.9858 0.5928 0.1214 0.031 Uiso 1 1 calc R . .
O12 O 0.83777(7) 0.53996(8) 0.14471(5) 0.0265(2) Uani 1 1 d . . .
C13 C 0.67733(11) 1.27811(12) 0.25068(8) 0.0304(3) Uani 1 1 d . . .
H13A H 0.7114 1.2497 0.3099 0.046 Uiso 1 1 calc R . .
H13B H 0.5962 1.2811 0.2428 0.046 Uiso 1 1 calc R . .
H13C H 0.7047 1.3703 0.2398 0.046 Uiso 1 1 calc R . .
C14 C 0.65096(11) 0.89102(17) -0.10680(10) 0.0447(4) Uani 1 1 d . . .
H14A H 0.6503 0.8031 -0.0761 0.067 Uiso 1 1 calc R . .
H14B H 0.6524 0.8723 -0.1670 0.067 Uiso 1 1 calc R . .
H14C H 0.5839 0.9442 -0.1046 0.067 Uiso 1 1 calc R . .
C15 C 0.78317(12) 0.51650(16) -0.05193(9) 0.0404(3) Uani 1 1 d . . .
H15A H 0.7573 0.5637 -0.1074 0.061 Uiso 1 1 calc R . .
H15B H 0.7212 0.5075 -0.0231 0.061 Uiso 1 1 calc R . .
H15C H 0.8111 0.4242 -0.0617 0.061 Uiso 1 1 calc R . .
C16 C 0.86372(9) 0.78562(12) 0.17732(7) 0.0227(2) Uani 1 1 d . . .
H16 H 0.9413 0.7782 0.1799 0.027 Uiso 1 1 calc R . .
C17 C 0.79789(9) 0.66928(11) 0.15909(7) 0.0224(2) Uani 1 1 d . . .
O18 O 0.62344(7) 0.56102(8) 0.13425(6) 0.0307(2) Uani 1 1 d . . .
C18 C 0.68304(9) 0.67970(11) 0.15576(7) 0.0229(2) Uani 1 1 d . . .
C19 C 0.63818(9) 0.80597(11) 0.17305(7) 0.0231(2) Uani 1 1 d . . .
H19 H 0.5614 0.8127 0.1733 0.028 Uiso 1 1 calc R . .
C20 C 0.70599(9) 0.92211(11) 0.18988(7) 0.0212(2) Uani 1 1 d . . .
C21 C 0.81962(9) 0.91408(11) 0.19203(7) 0.0213(2) Uani 1 1 d . . .
C22 C 0.50734(10) 0.56509(14) 0.13074(12) 0.0418(3) Uani 1 1 d . . .
H22A H 0.4748 0.4736 0.1142 0.063 Uiso 1 1 calc R . .
H22B H 0.4719 0.6340 0.0880 0.063 Uiso 1 1 calc R . .
H22C H 0.4952 0.5905 0.1875 0.063 Uiso 1 1 calc R . .

loop_
_atom_site_aniso_label
_atom_site_aniso_U_11
_atom_site_aniso_U_22
_atom_site_aniso_U_33
_atom_site_aniso_U_23
_atom_site_aniso_U_13
_atom_site_aniso_U_12
C1 0.0211(5) 0.0327(6) 0.0191(5) -0.0001(4) 0.0043(4) -0.0029(4)
C2 0.0261(5) 0.0278(6) 0.0226(5) -0.0015(4) 0.0053(4) -0.0064(4)
C3 0.0267(5) 0.0203(5) 0.0237(5) -0.0002(4) 0.0086(4) -0.0015(4)
O3 0.0247(4) 0.0201(4) 0.0309(4) 0.0009(3) 0.0127(3) 0.0013(3)
C4 0.0280(5) 0.0243(5) 0.0250(5) 0.0011(4) 0.0074(4) 0.0032(4)
C5 0.0255(5) 0.0284(6) 0.0225(5) 0.0000(4) 0.0040(4) 0.0032(4)
C6 0.0255(5) 0.0283(5) 0.0211(5) 0.0031(4) 0.0057(4) -0.0004(4)
C7 0.0257(5) 0.0311(6) 0.0209(5) 0.0019(4) 0.0052(4) 0.0023(4)
C8 0.0295(6) 0.0332(6) 0.0216(5) 0.0030(4) 0.0092(4) 0.0010(5)
C9 0.0291(6) 0.0350(6) 0.0219(5) 0.0006(4) 0.0119(4) 0.0023(5)
C10 0.0221(5) 0.0322(6) 0.0215(5) -0.0021(4) 0.0090(4) 0.0029(4)
C11 0.0225(5) 0.0318(6) 0.0233(5) -0.0018(4) 0.0100(4) 0.0033(4)
C12 0.0251(5) 0.0305(6) 0.0260(6) 0.0018(4) 0.0135(4) 0.0072(4)
O12 0.0296(4) 0.0247(4) 0.0306(4) 0.0040(3) 0.0178(3) 0.0065(3)
C13 0.0414(7) 0.0250(6) 0.0273(6) -0.0034(4) 0.0133(5) -0.0004(5)
C14 0.0289(6) 0.0568(9) 0.0478(8) -0.0250(7) 0.0076(6) -0.0019(6)
C15 0.0416(7) 0.0440(8) 0.0336(7) 0.0003(6) 0.0041(6) -0.0120(6)
C16 0.0196(5) 0.0309(6) 0.0188(5) 0.0037(4) 0.0071(4) 0.0038(4)
C17 0.0258(5) 0.0245(5) 0.0194(5) 0.0042(4) 0.0103(4) 0.0064(4)
O18 0.0266(4) 0.0211(4) 0.0471(5) -0.0008(3) 0.0141(4) -0.0002(3)
C18 0.0248(5) 0.0219(5) 0.0238(5) 0.0038(4) 0.0093(4) 0.0003(4)
C19 0.0199(5) 0.0242(5) 0.0271(5) 0.0036(4) 0.0094(4) 0.0024(4)
C20 0.0237(5) 0.0224(5) 0.0190(5) 0.0033(4) 0.0079(4) 0.0036(4)
C21 0.0211(5) 0.0272(5) 0.0162(5) 0.0021(4) 0.0053(4) 0.0006(4)
C22 0.0244(6) 0.0259(6) 0.0740(10) -0.0007(6) 0.0091(6) -0.0017(5)

loop_
_atom_type_symbol
_atom_type_description
_atom_type_scat_dispersion_real
_atom_type_scat_dispersion_imag
_atom_type_scat_source
C C 0.0033 0.0016 'International Tables Vol C Tables 4.2.6.8 and 6.1.1.4'
H H 0.0000 0.0000 'International Tables Vol C Tables 4.2.6.8 and 6.1.1.4'
O O 0.0106 0.0060 'International Tables Vol C Tables 4.2.6.8 and 6.1.1.4'

loop_
_geom_angle_atom_site_label_1
_geom_angle_atom_site_label_2
_geom_angle_atom_site_label_3
_geom_angle
_geom_angle_site_symmetry_1
_geom_angle_site_symmetry_3
_geom_angle_publ_flag
C2 C1 C21 119.78(10) . . ?
C2 C1 H1 120.1 . . ?
C21 C1 H1 120.1 . . ?
C1 C2 C3 122.24(10) . . ?
C1 C2 H2 118.9 . . ?
C3 C2 H2 118.9 . . ?
O3 C3 C2 111.45(9) . . ?
O3 C3 C13 104.35(8) . . ?
C2 C3 C13 109.51(9) . . ?
O3 C3 C4 109.33(9) . . ?
C2 C3 C4 112.22(9) . . ?
C13 C3 C4 109.68(9) . . ?
C20 O3 C3 118.25(8) . . ?
C5 C4 C3 117.66(9) . . ?
C5 C4 H4A 107.9 . . ?
C3 C4 H4A 107.9 . . ?
C5 C4 H4B 107.9 . . ?
C3 C4 H4B 107.9 . . ?
H4A C4 H4B 107.2 . . ?
C6 C5 C4 117.61(10) . . ?
C6 C5 H5A 107.9 . . ?
C4 C5 H5A 107.9 . . ?
C6 C5 H5B 107.9 . . ?
C4 C5 H5B 107.9 . . ?
H5A C5 H5B 107.2 . . ?
C7 C6 C5 124.02(11) . . ?
C7 C6 H6 118.0 . . ?
C5 C6 H6 118.0 . . ?
C6 C7 C14 121.60(11) . . ?
C6 C7 C8 122.32(11) . . ?
C14 C7 C8 115.98(10) . . ?
C7 C8 C9 115.65(9) . . ?
C7 C8 H8A 108.4 . . ?
C9 C8 H8A 108.4 . . ?
C7 C8 H8B 108.4 . . ?
C9 C8 H8B 108.4 . . ?
H8A C8 H8B 107.4 . . ?
C10 C9 C8 114.39(9) . . ?
C10 C9 H9A 108.7 . . ?
C8 C9 H9A 108.7 . . ?
C10 C9 H9B 108.7 . . ?
C8 C9 H9B 108.7 . . ?
H9A C9 H9B 107.6 . . ?
C11 C10 C9 128.00(11) . . ?
C11 C10 H10 116.0 . . ?
C9 C10 H10 116.0 . . ?
C10 C11 C15 125.73(11) . . ?
C10 C11 C12 119.84(10) . . ?
C15 C11 C12 114.43(10) . . ?
O12 C12 C11 112.34(9) . . ?
O12 C12 H12A 109.1 . . ?
C11 C12 H12A 109.1 . . ?
O12 C12 H12B 109.1 . . ?
C11 C12 H12B 109.1 . . ?
H12A C12 H12B 107.9 . . ?
C17 O12 C12 115.00(8) . . ?
C3 C13 H13A 109.5 . . ?
C3 C13 H13B 109.5 . . ?
H13A C13 H13B 109.5 . . ?
C3 C13 H13C 109.5 . . ?
H13A C13 H13C 109.5 . . ?
H13B C13 H13C 109.5 . . ?
C7 C14 H14A 109.5 . . ?
C7 C14 H14B 109.5 . . ?
H14A C14 H14B 109.5 . . ?
C7 C14 H14C 109.5 . . ?
H14A C14 H14C 109.5 . . ?
H14B C14 H14C 109.5 . . ?
C11 C15 H15A 109.5 . . ?
C11 C15 H15B 109.5 . . ?
H15A C15 H15B 109.5 . . ?
C11 C15 H15C 109.5 . . ?
H15A C15 H15C 109.5 . . ?
H15B C15 H15C 109.5 . . ?
C17 C16 C21 121.75(10) . . ?
C17 C16 H16 119.1 . . ?
C21 C16 H16 119.1 . . ?
C16 C17 O12 123.86(9) . . ?
C16 C17 C18 119.30(10) . . ?
O12 C17 C18 116.84(10) . . ?
C18 O18 C22 117.92(9) . . ?
O18 C18 C19 124.76(10) . . ?
O18 C18 C17 115.47(9) . . ?
C19 C18 C17 119.76(10) . . ?
C20 C19 C18 119.76(10) . . ?
C20 C19 H19 120.1 . . ?
C18 C19 H19 120.1 . . ?
O3 C20 C19 117.49(9) . . ?
O3 C20 C21 121.32(10) . . ?
C19 C20 C21 121.17(10) . . ?
C16 C21 C20 118.20(10) . . ?
C16 C21 C1 123.67(10) . . ?
C20 C21 C1 118.10(10) . . ?
O18 C22 H22A 109.5 . . ?
O18 C22 H22B 109.5 . . ?
H22A C22 H22B 109.5 . . ?
O18 C22 H22C 109.5 . . ?
H22A C22 H22C 109.5 . . ?
H22B C22 H22C 109.5 . . ?

loop_
_geom_bond_atom_site_label_1
_geom_bond_atom_site_label_2
_geom_bond_distance
_geom_bond_site_symmetry_2
_geom_bond_publ_flag
C1 C2 1.3276(16) . ?
C1 C21 1.4537(15) . ?
C1 H1 0.9500 . ?
C2 C3 1.5096(15) . ?
C2 H2 0.9500 . ?
C3 O3 1.4618(13) . ?
C3 C13 1.5249(15) . ?
C3 C4 1.5408(15) . ?
O3 C20 1.3722(13) . ?
C4 C5 1.5338(15) . ?
C4 H4A 0.9900 . ?
C4 H4B 0.9900 . ?
C5 C6 1.5118(15) . ?
C5 H5A 0.9900 . ?
C5 H5B 0.9900 . ?
C6 C7 1.3310(16) . ?
C6 H6 0.9500 . ?
C7 C14 1.5029(17) . ?
C7 C8 1.5115(15) . ?
C8 C9 1.5357(17) . ?
C8 H8A 0.9900 . ?
C8 H8B 0.9900 . ?
C9 C10 1.5035(16) . ?
C9 H9A 0.9900 . ?
C9 H9B 0.9900 . ?
C10 C11 1.3293(16) . ?
C10 H10 0.9500 . ?
C11 C15 1.5012(17) . ?
C11 C12 1.5025(16) . ?
C12 O12 1.4538(12) . ?
C12 H12A 0.9900 . ?
C12 H12B 0.9900 . ?
O12 C17 1.3789(13) . ?
C13 H13A 0.9800 . ?
C13 H13B 0.9800 . ?
C13 H13C 0.9800 . ?
C14 H14A 0.9800 . ?
C14 H14B 0.9800 . ?
C14 H14C 0.9800 . ?
C15 H15A 0.9800 . ?
C15 H15B 0.9800 . ?
C15 H15C 0.9800 . ?
C16 C17 1.3768(16) . ?
C16 C21 1.3943(15) . ?
C16 H16 0.9500 . ?
C17 C18 1.4084(15) . ?
O18 C18 1.3615(14) . ?
O18 C22 1.4201(15) . ?
C18 C19 1.3908(15) . ?
C19 C20 1.3872(15) . ?
C19 H19 0.9500 . ?
C20 C21 1.3955(15) . ?
C22 H22A 0.9800 . ?
C22 H22B 0.9800 . ?
C22 H22C 0.9800 . ?

loop_
_geom_torsion_atom_site_label_1
_geom_torsion_atom_site_label_2
_geom_torsion_atom_site_label_3
_geom_torsion_atom_site_label_4
_geom_torsion
_geom_torsion_site_symmetry_1
_geom_torsion_site_symmetry_2
_geom_torsion_site_symmetry_3
_geom_torsion_site_symmetry_4
_geom_torsion_publ_flag
C21 C1 C2 C3 1.42(16) . . . . ?
C1 C2 C3 O3 20.34(14) . . . . ?
C1 C2 C3 C13 135.28(11) . . . . ?
C1 C2 C3 C4 -102.66(12) . . . . ?
C2 C3 O3 C20 -34.50(12) . . . . ?
C13 C3 O3 C20 -152.59(9) . . . . ?
C4 C3 O3 C20 90.14(11) . . . . ?
O3 C3 C4 C5 -47.53(13) . . . . ?
C2 C3 C4 C5 76.66(12) . . . . ?
C13 C3 C4 C5 -161.38(10) . . . . ?
C3 C4 C5 C6 -75.92(13) . . . . ?
C4 C5 C6 C7 177.74(11) . . . . ?
C5 C6 C7 C14 -1.06(19) . . . . ?
C5 C6 C7 C8 175.16(10) . . . . ?
C6 C7 C8 C9 134.86(12) . . . . ?
C14 C7 C8 C9 -48.72(15) . . . . ?
C7 C8 C9 C10 -64.74(13) . . . . ?
C8 C9 C10 C11 127.85(12) . . . . ?
C9 C10 C11 C15 -3.08(19) . . . . ?
C9 C10 C11 C12 177.38(10) . . . . ?
C10 C11 C12 O12 113.48(11) . . . . ?
C15 C11 C12 O12 -66.11(13) . . . . ?
C11 C12 O12 C17 -59.42(12) . . . . ?
C21 C16 C17 O12 -179.50(9) . . . . ?
C21 C16 C17 C18 -0.46(16) . . . . ?
C12 O12 C17 C16 -41.69(14) . . . . ?
C12 O12 C17 C18 139.24(10) . . . . ?
C22 O18 C18 C19 -1.29(17) . . . . ?
C22 O18 C18 C17 179.39(11) . . . . ?
C16 C17 C18 O18 177.70(10) . . . . ?
O12 C17 C18 O18 -3.19(14) . . . . ?
C16 C17 C18 C19 -1.66(15) . . . . ?
O12 C17 C18 C19 177.46(9) . . . . ?
O18 C18 C19 C20 -176.58(10) . . . . ?
C17 C18 C19 C20 2.71(16) . . . . ?
C3 O3 C20 C19 -153.68(9) . . . . ?
C3 O3 C20 C21 28.09(14) . . . . ?
C18 C19 C20 O3 -179.91(9) . . . . ?
C18 C19 C20 C21 -1.68(16) . . . . ?
C17 C16 C21 C20 1.48(15) . . . . ?
C17 C16 C21 C1 -176.37(10) . . . . ?
O3 C20 C21 C16 177.76(9) . . . . ?
C19 C20 C21 C16 -0.40(15) . . . . ?
O3 C20 C21 C1 -4.27(15) . . . . ?
C19 C20 C21 C1 177.57(10) . . . . ?
C2 C1 C21 C16 167.17(10) . . . . ?
C2 C1 C21 C20 -10.68(15) . . . . ?
